data_7214232
loop_
_publ_author_name
'Liu, Xiaolan'
'Wang, Xin'
'Gao, Ting'
'Xu, Yan'
'Shen, Xuan'
'Zhu, Dunru'

_publ_section_title
;
 Three 3D lanthanide--organic frameworks with sra topology: syntheses,
 structures, luminescence and magnetic properties
;
_journal_issue 13
_journal_name_full CrystEngComm
_journal_page_first 2779
_journal_paper_doi 10.1039/c3ce42553c
_journal_volume 16
_journal_year 2014
_chemical_formula_moiety 'C17 H14 Eu N O7, 2(C3 H7 N O) '
_chemical_formula_sum 'C23 H28 Eu N3 O9'
_chemical_formula_weight 642.44
_chemical_name_systematic
; 
 ? 
;
_space_group_IT_number 14
_symmetry_cell_setting monoclinic
_symmetry_space_group_name_Hall '-P 2ybc'
_symmetry_space_group_name_H-M 'P 1 21/c 1'
_atom_sites_solution_hydrogens geom
_atom_sites_solution_primary direct
_atom_sites_solution_secondary difmap
_audit_creation_method SHELXL-97
_cell_angle_alpha 90.00
_cell_angle_beta 90.602(3)
_cell_angle_gamma 90.00
_cell_formula_units_Z 4
_cell_length_a 6.4633(15)
_cell_length_b 17.072(4)
_cell_length_c 23.816(6)
_cell_measurement_reflns_used 3266
_cell_measurement_temperature 296(2)
_cell_measurement_theta_max 26.90
_cell_measurement_theta_min 1.51
_cell_volume 2627.7(11)
_computing_cell_refinement 'SAINT (Bruker, 2005)'
_computing_data_collection 'APEX2 (Bruker, 2005)'
_computing_data_reduction SAINT
_computing_molecular_graphics SHELXTL
_computing_publication_material SHELXTL
_computing_structure_refinement 'SHELXL-97 (Sheldrick, 2008)'
_computing_structure_solution 'SHELXS-97 (Sheldrick, 2008)'
_diffrn_ambient_temperature 296(2)
_diffrn_measured_fraction_theta_full 0.999
_diffrn_measured_fraction_theta_max 0.999
_diffrn_measurement_device_type 'Bruker Apex2 CCD'
_diffrn_measurement_method '\w scans'
_diffrn_radiation_monochromator graphite
_diffrn_radiation_source 'fine-focus sealed tube'
_diffrn_radiation_type MoK\a
_diffrn_radiation_wavelength 0.71073
_diffrn_reflns_av_R_equivalents 0.0642
_diffrn_reflns_av_sigmaI/netI 0.0595
_diffrn_reflns_limit_h_max 7
_diffrn_reflns_limit_h_min -7
_diffrn_reflns_limit_k_max 19
_diffrn_reflns_limit_k_min -20
_diffrn_reflns_limit_l_max 28
_diffrn_reflns_limit_l_min -28
_diffrn_reflns_number 18265
_diffrn_reflns_theta_full 25.00
_diffrn_reflns_theta_max 25.00
_diffrn_reflns_theta_min 1.47
_exptl_absorpt_coefficient_mu 2.441
_exptl_absorpt_correction_T_max 0.7924
_exptl_absorpt_correction_T_min 0.6158
_exptl_absorpt_correction_type multi-scan
_exptl_absorpt_process_details '(SADABS; Sheldrick, 2003)'
_exptl_crystal_colour 'pale yellow '
_exptl_crystal_density_diffrn 1.624
_exptl_crystal_density_method 'not measured'
_exptl_crystal_description 'block '
_exptl_crystal_F_000 1288
_exptl_crystal_size_max 0.22
_exptl_crystal_size_mid 0.14
_exptl_crystal_size_min 0.10
_refine_diff_density_max 2.176
_refine_diff_density_min -1.577
_refine_diff_density_rms 0.172
_refine_ls_extinction_method none
_refine_ls_goodness_of_fit_ref 1.079
_refine_ls_hydrogen_treatment constr
_refine_ls_matrix_type full
_refine_ls_number_parameters 326
_refine_ls_number_reflns 4635
_refine_ls_number_restraints 104
_refine_ls_restrained_S_all 1.104
_refine_ls_R_factor_all 0.0721
_refine_ls_R_factor_gt 0.0520
_refine_ls_shift/su_max 0.001
_refine_ls_shift/su_mean 0.000
_refine_ls_structure_factor_coef Fsqd
_refine_ls_weighting_details 'calc w=1/[\s^2^(Fo^2^)+(0.0578P)^2^+20.0606P] where P=(Fo^2^+2Fc^2^)/3'
_refine_ls_weighting_scheme calc
_refine_ls_wR_factor_gt 0.1269
_refine_ls_wR_factor_ref 0.1345
_reflns_number_gt 3625
_reflns_number_total 4635
_reflns_threshold_expression >2sigma(I)
_cod_data_source_file c3ce42553c2.cif
_cod_data_source_block 3deu
_cod_depositor_comments
;
The following automatic conversions were performed:

'_symmetry_cell_setting' value 'Monoclinic ' changed to 'monoclinic'
according to
/usr/data/users/saulius/crontab/automatic-downloads/current/RSC/lib/dictionaries/cif_core.dic
dictionary named 'cif_core.dic' version 2.4.2 from 2011-04-26.

Automatic conversion script
Id: cif_fix_values 2281 2013-09-26 08:29:07Z andrius 
;
_cod_original_sg_symbol_Hall '-P 2ybc   '
_cod_original_sg_symbol_H-M 'P 21/c '
_cod_database_code 7214232

loop_
_symmetry_equiv_pos_as_xyz
'x, y, z'
'-x, y+1/2, -z+1/2'
'-x, -y, -z'
'x, -y-1/2, z-1/2'

loop_
_atom_site_label
_atom_site_type_symbol
_atom_site_fract_x
_atom_site_fract_y
_atom_site_fract_z
_atom_site_U_iso_or_equiv
_atom_site_adp_type
_atom_site_occupancy
_atom_site_symmetry_multiplicity
_atom_site_calc_flag
_atom_site_refinement_flags
Eu1 Eu 1.26189(5) 0.06280(2) 0.022773(15) 0.01589(11) Uani 1 1 d .
C1 C 1.2349(12) -0.0592(5) -0.0687(4) 0.0287(11) Uani 1 1 d U
C2 C 1.2717(12) -0.1056(5) -0.1175(3) 0.0268(12) Uani 1 1 d U
C3 C 1.4677(12) -0.1430(5) -0.1275(3) 0.0276(19) Uani 1 1 d .
C4 C 1.4863(12) -0.1872(6) -0.1769(4) 0.039(2) Uani 1 1 d .
H4A H 1.6124 -0.2112 -0.1842 0.046 Uiso 1 1 calc R
C5 C 1.3265(13) -0.1967(5) -0.2153(4) 0.033(2) Uani 1 1 d .
C6 C 1.1366(14) -0.1606(6) -0.2056(4) 0.041(2) Uani 1 1 d U
H6A H 1.0271 -0.1670 -0.2309 0.049 Uiso 1 1 calc R
C7 C 1.1127(12) -0.1150(6) -0.1578(4) 0.037(2) Uani 1 1 d .
H7A H 0.9872 -0.0897 -0.1523 0.044 Uiso 1 1 calc R
C8 C 1.3562(12) -0.2487(6) -0.2652(4) 0.033(2) Uani 1 1 d .
C9 C 1.1966(13) -0.2939(6) -0.2852(4) 0.040(2) Uani 1 1 d .
H9A H 1.0684 -0.2910 -0.2679 0.048 Uiso 1 1 calc R
C10 C 1.2216(12) -0.3443(5) -0.3308(4) 0.030(2) Uani 1 1 d .
C11 C 1.4121(12) -0.3474(5) -0.3580(3) 0.029(2) Uani 1 1 d .
C12 C 1.5724(13) -0.2989(6) -0.3380(4) 0.040(2) Uani 1 1 d .
H12A H 1.6997 -0.2993 -0.3558 0.049 Uiso 1 1 calc R
C13 C 1.5433(13) -0.2508(6) -0.2923(4) 0.041(2) Uani 1 1 d .
H13A H 1.6515 -0.2194 -0.2796 0.050 Uiso 1 1 calc R
C14 C 1.4464(12) -0.3991(5) -0.4065(3) 0.0257(18) Uani 1 1 d .
C15 C 1.026(2) 0.2204(7) -0.0336(5) 0.071(4) Uani 1 1 d .
H15 H 1.1368 0.2244 -0.0579 0.085 Uiso 1 1 calc R
C16 C 0.892(2) 0.3307(7) -0.0835(6) 0.074(2) Uani 1 1 d U
H16A H 1.0225 0.3276 -0.1022 0.111 Uiso 1 1 calc R
H16B H 0.8767 0.3816 -0.0669 0.111 Uiso 1 1 calc R
H16C H 0.7819 0.3221 -0.1103 0.111 Uiso 1 1 calc R
C17 C 0.6933(17) 0.2670(7) -0.0068(5) 0.0603(17) Uani 1 1 d U
H17A H 0.7055 0.2263 0.0208 0.090 Uiso 1 1 calc R
H17B H 0.5783 0.2559 -0.0314 0.090 Uiso 1 1 calc R
H17C H 0.6714 0.3163 0.0115 0.090 Uiso 1 1 calc R
C18 C 1.717(6) -0.033(2) -0.2752(14) 0.269(13) Uani 1 1 d DU
H18A H 1.7786 -0.0246 -0.2403 0.323 Uiso 1 1 calc R
C19 C 1.455(4) -0.025(2) -0.3480(9) 0.307(8) Uani 1 1 d DU
H19A H 1.5572 -0.0561 -0.3669 0.460 Uiso 1 1 calc R
H19B H 1.4390 0.0241 -0.3666 0.460 Uiso 1 1 calc R
H19C H 1.3251 -0.0528 -0.3486 0.460 Uiso 1 1 calc R
C20 C 1.368(4) 0.0274(16) -0.2542(11) 0.29(2) Uani 1 1 d D
H20A H 1.2462 0.0388 -0.2761 0.428 Uiso 1 1 calc R
H20B H 1.4260 0.0754 -0.2400 0.428 Uiso 1 1 calc R
H20C H 1.3326 -0.0059 -0.2233 0.428 Uiso 1 1 calc R
C21 C 1.238(5) 0.367(3) 0.059(2) 0.502(8) Uani 1 1 d DU
H21A H 1.2994 0.3178 0.0601 0.602 Uiso 1 1 calc R
C22 C 1.010(4) 0.4420(13) 0.0659(13) 0.260(15) Uani 1 1 d DU
H22A H 1.1171 0.4580 0.0408 0.390 Uiso 1 1 calc R
H22B H 0.9945 0.4806 0.0949 0.390 Uiso 1 1 calc R
H22C H 0.8818 0.4370 0.0454 0.390 Uiso 1 1 calc R
C23 C 0.899(5) 0.337(2) 0.1298(16) 0.42(3) Uani 1 1 d DU
H23A H 0.9281 0.2848 0.1433 0.634 Uiso 1 1 calc R
H23B H 0.7699 0.3363 0.1093 0.634 Uiso 1 1 calc R
H23C H 0.8884 0.3719 0.1611 0.634 Uiso 1 1 calc R
O1 O 1.0631(7) -0.0234(3) -0.0599(2) 0.0232(12) Uani 1 1 d U
O2 O 1.3759(8) -0.0491(3) -0.0308(2) 0.0247(12) Uani 1 1 d U
O3 O 1.6011(8) -0.3874(3) -0.4372(2) 0.0313(14) Uani 1 1 d .
O4 O 1.3156(8) -0.4546(3) -0.4146(2) 0.0293(14) Uani 1 1 d .
O5 O 1.6267(8) -0.1371(4) -0.0931(2) 0.0339(15) Uani 1 1 d .
O6 O 1.0565(9) -0.3884(5) -0.3461(3) 0.054(2) Uani 1 1 d .
H6B H 1.0906 -0.4193 -0.3707 0.081 Uiso 1 1 calc R
O7 O 1.0333(10) 0.1673(4) 0.0007(3) 0.0443(17) Uani 1 1 d .
O8 O 1.804(4) -0.0665(18) -0.3167(14) 0.349(7) Uani 1 1 d DU
O9 O 1.349(7) 0.408(3) 0.026(3) 0.881(8) Uani 1 1 d DU
N1 N 0.8830(17) 0.2707(6) -0.0395(5) 0.070(3) Uani 1 1 d .
N2 N 1.521(3) -0.0123(13) -0.2896(9) 0.171(6) Uani 1 1 d DU
N3 N 1.067(3) 0.3628(13) 0.0925(10) 0.202(6) Uani 1 1 d DU

loop_
_atom_site_aniso_label
_atom_site_aniso_U_11
_atom_site_aniso_U_22
_atom_site_aniso_U_33
_atom_site_aniso_U_23
_atom_site_aniso_U_13
_atom_site_aniso_U_12
Eu1 0.01453(18) 0.01857(19) 0.01457(18) -0.00080(17) 0.00036(13) 0.00106(16)
C1 0.026(2) 0.028(2) 0.031(2) -0.001(2) 0.0015(18) 0.0022(19)
C2 0.024(2) 0.027(3) 0.029(2) -0.002(2) 0.001(2) 0.002(2)
C3 0.018(4) 0.038(5) 0.027(4) -0.014(4) -0.001(3) -0.001(3)
C4 0.019(4) 0.053(6) 0.044(5) -0.023(5) 0.000(4) 0.006(4)
C5 0.028(4) 0.043(5) 0.029(5) -0.014(4) 0.003(4) 0.002(4)
C6 0.034(4) 0.052(4) 0.036(4) -0.012(3) -0.009(3) 0.004(3)
C7 0.018(4) 0.059(6) 0.033(5) -0.026(4) -0.005(4) 0.016(4)
C8 0.018(4) 0.054(6) 0.027(5) -0.013(4) -0.001(3) -0.001(4)
C9 0.025(4) 0.056(6) 0.037(5) -0.023(5) 0.006(4) -0.001(4)
C10 0.019(4) 0.040(5) 0.032(5) -0.012(4) -0.003(4) -0.005(4)
C11 0.024(4) 0.035(5) 0.028(4) -0.018(4) 0.001(3) -0.004(4)
C12 0.027(4) 0.056(6) 0.039(5) -0.023(5) 0.008(4) -0.006(4)
C13 0.023(4) 0.063(6) 0.038(5) -0.027(5) 0.002(4) -0.006(4)
C14 0.021(4) 0.034(5) 0.023(4) -0.005(4) 0.003(3) 0.001(3)
C15 0.092(9) 0.060(8) 0.061(8) -0.008(6) -0.010(7) 0.033(7)
C16 0.080(4) 0.064(4) 0.079(4) 0.007(4) -0.007(4) 0.004(4)
C17 0.060(3) 0.055(3) 0.066(3) 0.001(3) -0.004(3) 0.003(3)
C18 0.268(15) 0.266(15) 0.273(16) 0.006(9) -0.002(9) -0.009(9)
C19 0.307(8) 0.307(8) 0.306(9) 0.000(4) 0.001(4) -0.002(4)
C20 0.36(5) 0.20(3) 0.29(4) -0.07(3) 0.08(4) -0.11(3)
C21 0.501(8) 0.502(9) 0.502(9) -0.002(4) 0.005(4) 0.000(4)
C22 0.28(2) 0.24(2) 0.26(2) -0.005(16) -0.060(17) 0.045(16)
C23 0.44(3) 0.42(3) 0.41(3) 0.021(19) 0.020(19) -0.044(18)
O1 0.015(2) 0.031(3) 0.023(3) -0.004(2) 0.003(2) 0.002(2)
O2 0.016(2) 0.024(3) 0.034(3) -0.007(2) 0.0004(19) 0.002(2)
O3 0.024(3) 0.042(4) 0.028(3) -0.011(3) 0.005(2) -0.007(3)
O4 0.030(3) 0.027(3) 0.031(3) -0.013(2) 0.002(3) -0.008(2)
O5 0.018(3) 0.045(4) 0.038(3) -0.021(3) -0.009(3) 0.007(3)
O6 0.023(3) 0.083(5) 0.056(4) -0.043(4) 0.006(3) -0.009(3)
O7 0.043(4) 0.044(4) 0.046(4) 0.015(3) 0.001(3) 0.017(3)
O8 0.349(8) 0.348(8) 0.349(8) 0.001(4) 0.006(4) 0.000(4)
O9 0.880(8) 0.881(9) 0.880(9) -0.001(4) 0.009(4) 0.001(4)
N1 0.079(7) 0.048(6) 0.083(7) 0.019(5) -0.014(6) 0.020(5)
N2 0.172(6) 0.169(6) 0.172(7) 0.002(4) 0.004(4) -0.001(4)
N3 0.204(7) 0.202(7) 0.200(7) -0.001(4) 0.002(4) -0.008(4)

loop_
_atom_type_symbol
_atom_type_description
_atom_type_scat_dispersion_real
_atom_type_scat_dispersion_imag
_atom_type_scat_source
C C 0.0033 0.0016 'International Tables Vol C Tables 4.2.6.8 and 6.1.1.4'
H H 0.0000 0.0000 'International Tables Vol C Tables 4.2.6.8 and 6.1.1.4'
N N 0.0061 0.0033 'International Tables Vol C Tables 4.2.6.8 and 6.1.1.4'
O O 0.0106 0.0060 'International Tables Vol C Tables 4.2.6.8 and 6.1.1.4'
Eu Eu -0.1578 3.6682 'International Tables Vol C Tables 4.2.6.8 and 6.1.1.4'

loop_
_geom_angle_atom_site_label_1
_geom_angle_atom_site_label_2
_geom_angle_atom_site_label_3
_geom_angle
_geom_angle_site_symmetry_1
_geom_angle_site_symmetry_3
O5 Eu1 O2 71.41(18) 3_855 3_855
O5 Eu1 O7 86.2(2) 3_855 .
O2 Eu1 O7 135.1(2) 3_855 .
O5 Eu1 O1 99.33(19) 3_855 3_755
O2 Eu1 O1 145.05(19) 3_855 3_755
O7 Eu1 O1 75.2(2) . 3_755
O5 Eu1 O3 108.7(2) 3_855 2_854
O2 Eu1 O3 74.17(19) 3_855 2_854
O7 Eu1 O3 77.2(2) . 2_854
O1 Eu1 O3 138.88(18) 3_755 2_854
O5 Eu1 O4 85.8(2) 3_855 4_556
O2 Eu1 O4 74.71(18) 3_855 4_556
O7 Eu1 O4 143.4(2) . 4_556
O1 Eu1 O4 70.98(19) 3_755 4_556
O3 Eu1 O4 138.88(19) 2_854 4_556
O5 Eu1 O2 138.88(19) 3_855 .
O2 Eu1 O2 69.9(2) 3_855 .
O7 Eu1 O2 132.1(2) . .
O1 Eu1 O2 104.32(17) 3_755 .
O3 Eu1 O2 73.35(19) 2_854 .
O4 Eu1 O2 71.12(19) 4_556 .
O5 Eu1 O1 171.27(17) 3_855 .
O2 Eu1 O1 117.28(16) 3_855 .
O7 Eu1 O1 87.6(2) . .
O1 Eu1 O1 73.09(18) 3_755 .
O3 Eu1 O1 75.86(18) 2_854 .
O4 Eu1 O1 95.52(18) 4_556 .
O2 Eu1 O1 49.09(16) . .
O5 Eu1 C1 163.1(2) 3_855 .
O2 Eu1 C1 92.3(2) 3_855 .
O7 Eu1 C1 109.2(2) . .
O1 Eu1 C1 91.6(2) 3_755 .
O3 Eu1 C1 69.5(2) 2_854 .
O4 Eu1 C1 85.7(2) 4_556 .
O2 Eu1 C1 24.3(2) . .
O1 Eu1 C1 25.23(18) . .
O5 Eu1 Eu1 105.84(14) 3_855 3_855
O2 Eu1 Eu1 35.43(12) 3_855 3_855
O7 Eu1 Eu1 147.21(16) . 3_855
O1 Eu1 Eu1 130.29(13) 3_755 3_855
O3 Eu1 Eu1 70.05(13) 2_854 3_855
O4 Eu1 Eu1 68.98(13) 4_556 3_855
O2 Eu1 Eu1 34.47(12) . 3_855
O1 Eu1 Eu1 82.65(10) . 3_855
C1 Eu1 Eu1 57.42(15) . 3_855
O5 Eu1 Eu1 138.84(14) 3_855 3_755
O2 Eu1 Eu1 141.05(12) 3_855 3_755
O7 Eu1 Eu1 79.97(17) . 3_755
O1 Eu1 Eu1 39.68(13) 3_755 3_755
O3 Eu1 Eu1 105.70(14) 2_854 3_755
O4 Eu1 Eu1 82.92(14) 4_556 3_755
O2 Eu1 Eu1 72.87(12) . 3_755
O1 Eu1 Eu1 33.41(10) . 3_755
C1 Eu1 Eu1 54.04(15) . 3_755
Eu1 Eu1 Eu1 106.67(2) 3_855 3_755
O1 C1 O2 115.3(7) . .
O1 C1 C2 123.2(8) . .
O2 C1 C2 121.5(7) . .
O1 C1 Eu1 66.3(4) . .
O2 C1 Eu1 50.7(4) . .
C2 C1 Eu1 164.0(6) . .
C7 C2 C1 119.4(7) . .
C7 C2 C3 118.3(7) . .
C1 C2 C3 122.3(7) . .
O5 C3 C4 119.4(7) . .
O5 C3 C2 123.2(7) . .
C4 C3 C2 117.4(7) . .
C5 C4 C3 123.2(8) . .
C5 C4 H4A 118.4 . .
C3 C4 H4A 118.4 . .
C4 C5 C6 119.5(8) . .
C4 C5 C8 119.6(7) . .
C6 C5 C8 120.9(8) . .
C7 C6 C5 119.3(8) . .
C7 C6 H6A 120.4 . .
C5 C6 H6A 120.4 . .
C6 C7 C2 122.4(8) . .
C6 C7 H7A 118.8 . .
C2 C7 H7A 118.8 . .
C9 C8 C13 119.0(8) . .
C9 C8 C5 120.4(7) . .
C13 C8 C5 120.6(8) . .
C8 C9 C10 121.6(8) . .
C8 C9 H9A 119.2 . .
C10 C9 H9A 119.2 . .
O6 C10 C9 117.1(7) . .
O6 C10 C11 123.3(7) . .
C9 C10 C11 119.6(7) . .
C10 C11 C12 118.0(7) . .
C10 C11 C14 121.8(7) . .
C12 C11 C14 120.2(7) . .
C13 C12 C11 120.8(8) . .
C13 C12 H12A 119.6 . .
C11 C12 H12A 119.6 . .
C12 C13 C8 120.9(8) . .
C12 C13 H13A 119.5 . .
C8 C13 H13A 119.5 . .
O3 C14 O4 123.8(7) . .
O3 C14 C11 119.1(7) . .
O4 C14 C11 117.1(7) . .
O7 C15 N1 126.9(13) . .
O7 C15 H15 116.5 . .
N1 C15 H15 116.5 . .
N1 C16 H16A 109.5 . .
N1 C16 H16B 109.5 . .
H16A C16 H16B 109.5 . .
N1 C16 H16C 109.5 . .
H16A C16 H16C 109.5 . .
H16B C16 H16C 109.5 . .
N1 C17 H17A 109.5 . .
N1 C17 H17B 109.5 . .
H17A C17 H17B 109.5 . .
N1 C17 H17C 109.5 . .
H17A C17 H17C 109.5 . .
H17B C17 H17C 109.5 . .
O8 C18 N2 110(3) . .
O8 C18 H18A 125.0 . .
N2 C18 H18A 125.0 . .
N2 C19 H19A 109.5 . .
N2 C19 H19B 109.5 . .
H19A C19 H19B 109.5 . .
N2 C19 H19C 109.5 . .
H19A C19 H19C 109.5 . .
H19B C19 H19C 109.5 . .
N2 C20 H20A 109.5 . .
N2 C20 H20B 109.5 . .
H20A C20 H20B 109.5 . .
N2 C20 H20C 109.5 . .
H20A C20 H20C 109.5 . .
H20B C20 H20C 109.5 . .
O9 C21 N3 148(5) . .
O9 C21 C22 97(3) . .
N3 C21 C22 51.2(17) . .
O9 C21 H21A 105.9 . .
N3 C21 H21A 105.9 . .
C22 C21 H21A 155.1 . .
N3 C22 C21 44.4(13) . .
N3 C22 H22A 109.5 . .
C21 C22 H22A 65.2 . .
N3 C22 H22B 109.5 . .
C21 C22 H22B 126.5 . .
H22A C22 H22B 109.5 . .
N3 C22 H22C 109.5 . .
C21 C22 H22C 122.7 . .
H22A C22 H22C 109.5 . .
H22B C22 H22C 109.5 . .
N3 C23 H23A 109.5 . .
N3 C23 H23B 109.5 . .
H23A C23 H23B 109.5 . .
N3 C23 H23C 109.5 . .
H23A C23 H23C 109.5 . .
H23B C23 H23C 109.5 . .
C1 O1 Eu1 133.8(5) . 3_755
C1 O1 Eu1 88.5(5) . .
Eu1 O1 Eu1 106.91(18) 3_755 .
C1 O2 Eu1 137.5(5) . 3_855
C1 O2 Eu1 105.0(5) . .
Eu1 O2 Eu1 110.1(2) 3_855 .
C14 O3 Eu1 137.9(5) . 2_844
C14 O4 Eu1 138.8(5) . 4
C3 O5 Eu1 139.7(5) . 3_855
C10 O6 H6B 109.5 . .
C15 O7 Eu1 136.6(8) . .
C15 N1 C17 121.8(11) . .
C15 N1 C16 121.2(12) . .
C17 N1 C16 116.7(9) . .
C18 N2 C19 117(2) . .
C18 N2 C20 127(2) . .
C19 N2 C20 115.1(17) . .
C21 N3 C23 165(3) . .
C21 N3 C22 84(3) . .
C23 N3 C22 109.7(16) . .

loop_
_geom_bond_atom_site_label_1
_geom_bond_atom_site_label_2
_geom_bond_distance
_geom_bond_site_symmetry_2
Eu1 O5 2.215(5) 3_855
Eu1 O2 2.359(5) 3_855
Eu1 O7 2.372(6) .
Eu1 O1 2.384(5) 3_755
Eu1 O3 2.387(5) 2_854
Eu1 O4 2.397(5) 4_556
Eu1 O2 2.416(5) .
Eu1 O1 2.764(5) .
Eu1 C1 3.017(8) .
Eu1 Eu1 3.9137(9) 3_855
Eu1 Eu1 4.1422(10) 3_755
C1 O1 1.287(9) .
C1 O2 1.288(10) .
C1 C2 1.429(12) .
C2 C7 1.408(11) .
C2 C3 1.440(11) .
C3 O5 1.312(9) .
C3 C4 1.405(11) .
C4 C5 1.381(12) .
C4 H4A 0.9300 .
C5 C6 1.395(12) .
C5 C8 1.499(12) .
C6 C7 1.389(12) .
C6 H6A 0.9300 .
C7 H7A 0.9300 .
C8 C9 1.369(12) .
C8 C13 1.377(11) .
C9 C10 1.396(12) .
C9 H9A 0.9300 .
C10 O6 1.353(10) .
C10 C11 1.398(11) .
C11 C12 1.405(11) .
C11 C14 1.473(11) .
C12 C13 1.376(12) .
C12 H12A 0.9300 .
C13 H13A 0.9300 .
C14 O3 1.261(9) .
C14 O4 1.283(10) .
C15 O7 1.221(14) .
C15 N1 1.267(14) .
C15 H15 0.9300 .
C16 N1 1.468(15) .
C16 H16A 0.9600 .
C16 H16B 0.9600 .
C16 H16C 0.9600 .
C17 N1 1.460(15) .
C17 H17A 0.9600 .
C17 H17B 0.9600 .
C17 H17C 0.9600 .
C18 O8 1.276(19) .
C18 N2 1.36(4) .
C18 H18A 0.9300 .
C19 N2 1.467(17) .
C19 H19A 0.9600 .
C19 H19B 0.9600 .
C19 H19C 0.9600 .
C20 N2 1.470(17) .
C20 H20A 0.9600 .
C20 H20B 0.9600 .
C20 H20C 0.9600 .
C21 O9 1.27(2) .
C21 N3 1.378(19) .
C21 C22 1.96(5) .
C21 H21A 0.9300 .
C22 N3 1.536(17) .
C22 H22A 0.9600 .
C22 H22B 0.9600 .
C22 H22C 0.9600 .
C23 N3 1.482(18) .
C23 H23A 0.9600 .
C23 H23B 0.9600 .
C23 H23C 0.9600 .
O1 Eu1 2.384(5) 3_755
O2 Eu1 2.359(5) 3_855
O3 Eu1 2.387(5) 2_844
O4 Eu1 2.397(5) 4
O5 Eu1 2.215(5) 3_855
O6 H6B 0.8200 .
